data_7034632
loop_
_publ_author_name
'Mohamed, Heba A.'
'Lake, Benjamin R. M.'
'Laing, Thomas'
'Phillips, Roger M.'
'Willans, Charlotte E.'

_publ_section_title
;
 Synthesis and anticancer activity of silver(i)-N-heterocyclic carbene
 complexes derived from the natural xanthine products caffeine,
 theophylline and theobromine.
;
_journal_issue 16
_journal_name_full 'Dalton transactions (Cambridge, England : 2003)'
_journal_page_first 7563
_journal_page_last 7569
_journal_paper_doi 10.1039/c4dt03679d
_journal_volume 44
_journal_year 2015
_chemical_formula_moiety 'C12 H19 N4 O2, I'
_chemical_formula_sum 'C12 H19 I N4 O2'
_chemical_formula_weight 378.21
_chemical_name_systematic 2c
_space_group_IT_number 9
_symmetry_cell_setting monoclinic
_symmetry_space_group_name_Hall 'C -2yc'
_symmetry_space_group_name_H-M 'C 1 c 1'
_atom_sites_solution_hydrogens geom
_atom_sites_solution_primary direct
_atom_sites_solution_secondary difmap
_audit_creation_method SHELXL-97
_audit_update_record
;
2014-12-01 deposited with the CCDC.
2015-03-18 downloaded from the CCDC.
;
_cell_angle_alpha 90.00
_cell_angle_beta 90.244(6)
_cell_angle_gamma 90.00
_cell_formula_units_Z 4
_cell_length_a 9.4007(7)
_cell_length_b 22.7653(11)
_cell_length_c 7.1881(5)
_cell_measurement_reflns_used 2861
_cell_measurement_temperature 99.98(14)
_cell_measurement_theta_max 29.1730
_cell_measurement_theta_min 3.3490
_cell_volume 1538.31(17)
_computing_cell_refinement
;
CrysAlisPro, Agilent Technologies,
Version 1.171.36.28e (release 10-06-2013 CrysAlis171 .NET)
(compiled Jun 10 2013,11:58:50)
;
_computing_data_collection
;
CrysAlisPro, Agilent Technologies,
Version 1.171.36.28e (release 10-06-2013 CrysAlis171 .NET)
(compiled Jun 10 2013,11:58:50)
;
_computing_data_reduction
;
CrysAlisPro, Agilent Technologies,
Version 1.171.36.28e (release 10-06-2013 CrysAlis171 .NET)
(compiled Jun 10 2013,11:58:50)
;
_computing_molecular_graphics 'ORTEP-III Version 1.08 (Farrugia, 2005)'
_computing_publication_material
;
enCIFer: A program for viewing, editing and visualising CIFs.
F. H. Allen, O. Johnson, G. P. Shields, B. R. Smith, M. Towler,
J. Applied Cryst., 37, 331-334, 2004
;
_computing_structure_refinement
;
SHELXS-97 (Sheldrick, G. M.    Acta Cryst. (2008). A64, 112)
XSeed (L.J.Barbour, J.Supramol. Chem., 2003, 1, 189.)
;
_computing_structure_solution
;
SHELXS-97 (Sheldrick, G. M.    Acta Cryst. (2008). A64, 112)
XSeed (L.J.Barbour, J.Supramol. Chem., 2003, 1, 189.)
;
_diffrn_ambient_temperature 99.98(14)
_diffrn_detector_area_resol_mean 5.3095
_diffrn_measured_fraction_theta_full 0.989
_diffrn_measured_fraction_theta_max 0.989
_diffrn_measurement_device_type 'SuperNova, Dual, Cu at zero, Atlas'
_diffrn_measurement_method '\w scans'
_diffrn_radiation_monochromator mirror
_diffrn_radiation_source 'SuperNova (Mo) X-ray Source'
_diffrn_radiation_type 'Mo K\a'
_diffrn_radiation_wavelength 0.71073
_diffrn_reflns_av_R_equivalents 0.0372
_diffrn_reflns_av_sigmaI/netI 0.0557
_diffrn_reflns_limit_h_max 12
_diffrn_reflns_limit_h_min -8
_diffrn_reflns_limit_k_max 29
_diffrn_reflns_limit_k_min -24
_diffrn_reflns_limit_l_max 8
_diffrn_reflns_limit_l_min -9
_diffrn_reflns_number 4777
_diffrn_reflns_theta_full 27.10
_diffrn_reflns_theta_max 27.10
_diffrn_reflns_theta_min 3.35
_diffrn_standards_decay_% 0
_diffrn_standards_interval_count 0
_diffrn_standards_interval_time 0
_diffrn_standards_number 0
_exptl_absorpt_coefficient_mu 2.086
_exptl_absorpt_correction_T_max 0.8850
_exptl_absorpt_correction_T_min 0.6684
_exptl_absorpt_correction_type multi-scan
_exptl_absorpt_process_details
;
CrysAlisPro, Agilent Technologies,
Version 1.171.36.32 (release 02-08-2013 CrysAlis171 .NET)
(compiled Aug  2 2013,16:46:58)
Empirical absorption correction using spherical harmonics,
 implemented in SCALE3 ABSPACK scaling algorithm.
;
_exptl_crystal_colour colourless
_exptl_crystal_density_diffrn 1.633
_exptl_crystal_density_method 'not measured'
_exptl_crystal_description block
_exptl_crystal_F_000 752
_exptl_crystal_size_max 0.21
_exptl_crystal_size_mid 0.17
_exptl_crystal_size_min 0.06
_refine_diff_density_max 2.111
_refine_diff_density_min -1.313
_refine_diff_density_rms 0.206
_refine_ls_abs_structure_details 'Flack H D (1983), Acta Cryst. A39, 876-881'
_refine_ls_abs_structure_Flack 0.28(8)
_refine_ls_extinction_method none
_refine_ls_goodness_of_fit_ref 1.085
_refine_ls_hydrogen_treatment constr
_refine_ls_matrix_type full
_refine_ls_number_parameters 159
_refine_ls_number_reflns 2369
_refine_ls_number_restraints 289
_refine_ls_restrained_S_all 1.038
_refine_ls_R_factor_all 0.0593
_refine_ls_R_factor_gt 0.0564
_refine_ls_shift/su_max 0.000
_refine_ls_shift/su_mean 0.000
_refine_ls_structure_factor_coef Fsqd
_refine_ls_weighting_details 'calc w=1/[\s^2^(Fo^2^)+(0.0720P)^2^+22.8684P] where P=(Fo^2^+2Fc^2^)/3'
_refine_ls_weighting_scheme calc
_refine_ls_wR_factor_gt 0.1407
_refine_ls_wR_factor_ref 0.1439
_reflns_number_gt 2249
_reflns_number_total 2369
_reflns_threshold_expression >2sigma(I)
_cod_data_source_file c4dt03679d2.cif
_cod_data_source_block Ligand2c
_cod_depositor_comments 'Adding full bibliography for 7034631--7034636.cif.'
_cod_original_sg_symbol_H-M 'C c'
_cod_database_code 7034632

loop_
_symmetry_equiv_pos_as_xyz
'x, y, z'
'x, -y, z+1/2'
'x+1/2, y+1/2, z'
'x+1/2, -y+1/2, z+1/2'

loop_
_atom_site_label
_atom_site_type_symbol
_atom_site_fract_x
_atom_site_fract_y
_atom_site_fract_z
_atom_site_U_iso_or_equiv
_atom_site_adp_type
_atom_site_occupancy
_atom_site_symmetry_multiplicity
_atom_site_calc_flag
_atom_site_refinement_flags
I1 I 0.7981(2) 0.30057(2) 0.3844(3) 0.0230(2) Uani 1 1 d U
O1 O 0.5036(8) 0.4360(3) 0.8719(13) 0.0308(19) Uani 1 1 d DU
O2 O 0.9442(10) 0.5160(5) 0.7642(18) 0.058(3) Uani 1 1 d DU
N1 N 0.9151(11) 0.3149(4) 0.8639(8) 0.0257(14) Uani 1 1 d DU
N2 N 0.6885(10) 0.3719(4) 0.8722(14) 0.025(2) Uani 1 1 d DU
N3 N 0.7259(11) 0.4731(5) 0.8222(19) 0.038(2) Uani 1 1 d DU
N4 N 1.0606(12) 0.3894(5) 0.819(2) 0.057(3) Uani 1 1 d DU
C1 C 0.8762(12) 0.2536(4) 0.8896(14) 0.0257(14) Uani 1 1 d DU
H1A H 0.9626 0.2298 0.9030 0.039 Uiso 1 1 calc R
H1B H 0.8218 0.2400 0.7813 0.039 Uiso 1 1 calc R
H1C H 0.8180 0.2497 1.0017 0.039 Uiso 1 1 calc R
C2 C 1.0459(14) 0.3312(5) 0.8456(15) 0.0257(14) Uani 1 1 d DU
H2 H 1.1240 0.3048 0.8504 0.031 Uiso 1 1 calc R
C3 C 0.8317(14) 0.3658(4) 0.861(2) 0.035(3) Uani 1 1 d DU
C4 C 0.5905(17) 0.3215(6) 0.874(2) 0.040(4) Uani 1 1 d DU
H4A H 0.6260 0.2910 0.7901 0.060 Uiso 1 1 calc R
H4B H 0.4960 0.3343 0.8324 0.060 Uiso 1 1 calc R
H4C H 0.5843 0.3058 1.0005 0.060 Uiso 1 1 calc R
C5 C 0.6325(14) 0.4262(6) 0.851(2) 0.041(3) Uani 1 1 d DU
C6 C 0.6578(13) 0.5266(5) 0.801(2) 0.038(2) Uani 1 1 d DU
H6A H 0.5778 0.5222 0.7144 0.058 Uiso 1 1 calc R
H6B H 0.7250 0.5556 0.7518 0.058 Uiso 1 1 calc R
H6C H 0.6225 0.5400 0.9220 0.058 Uiso 1 1 calc R
C7 C 0.8757(12) 0.4711(5) 0.8019(18) 0.026(2) Uani 1 1 d DU
C8 C 0.9253(14) 0.4121(6) 0.824(2) 0.037(3) Uani 1 1 d DU
C9 C 1.1907(15) 0.4233(7) 0.774(2) 0.049(3) Uani 1 1 d DU
H9A H 1.2747 0.4018 0.8220 0.058 Uiso 1 1 calc R
H9B H 1.1867 0.4616 0.8385 0.058 Uiso 1 1 calc R
C10 C 1.2104(16) 0.4342(7) 0.563(2) 0.050(3) Uani 1 1 d U
H10A H 1.1221 0.4518 0.5120 0.059 Uiso 1 1 calc R
H10B H 1.2881 0.4631 0.5452 0.059 Uiso 1 1 calc R
C11 C 1.2414(16) 0.3849(6) 0.463(2) 0.049(3) Uani 1 1 d U
H11A H 1.1686 0.3548 0.4909 0.059 Uiso 1 1 calc R
H11B H 1.3341 0.3695 0.5068 0.059 Uiso 1 1 calc R
C12 C 1.2485(17) 0.3920(7) 0.259(2) 0.057(4) Uani 1 1 d U
H12A H 1.2052 0.4295 0.2237 0.086 Uiso 1 1 calc R
H12B H 1.1969 0.3597 0.1990 0.086 Uiso 1 1 calc R
H12C H 1.3481 0.3914 0.2198 0.086 Uiso 1 1 calc R

loop_
_atom_site_aniso_label
_atom_site_aniso_U_11
_atom_site_aniso_U_22
_atom_site_aniso_U_33
_atom_site_aniso_U_23
_atom_site_aniso_U_13
_atom_site_aniso_U_12
I1 0.0304(3) 0.0135(3) 0.0250(3) 0.0003(5) 0.0002(2) -0.0026(5)
O1 0.022(4) 0.025(4) 0.045(6) -0.003(4) -0.001(4) 0.005(3)
O2 0.032(5) 0.047(5) 0.097(9) 0.037(6) 0.013(5) 0.002(4)
N1 0.028(3) 0.013(2) 0.037(4) 0.003(3) -0.002(3) 0.001(2)
N2 0.022(4) 0.021(4) 0.031(6) -0.006(4) -0.007(4) -0.002(3)
N3 0.021(3) 0.030(4) 0.065(6) 0.024(4) 0.001(4) 0.003(3)
N4 0.035(5) 0.023(5) 0.112(10) 0.008(6) -0.002(6) -0.001(4)
C1 0.028(3) 0.013(2) 0.037(4) 0.003(3) -0.002(3) 0.001(2)
C2 0.028(3) 0.013(2) 0.037(4) 0.003(3) -0.002(3) 0.001(2)
C3 0.038(5) 0.011(4) 0.057(9) -0.005(5) 0.004(7) 0.000(4)
C4 0.044(8) 0.019(6) 0.057(10) -0.013(6) 0.020(7) -0.022(6)
C5 0.035(5) 0.025(5) 0.062(9) 0.026(6) -0.030(6) -0.011(4)
C6 0.021(3) 0.030(4) 0.065(6) 0.024(4) 0.001(4) 0.003(3)
C7 0.027(5) 0.018(4) 0.032(6) -0.001(4) 0.010(5) -0.001(3)
C8 0.029(5) 0.025(4) 0.058(9) -0.008(6) 0.011(6) 0.005(4)
C9 0.032(6) 0.047(7) 0.067(7) 0.013(7) -0.002(6) -0.006(5)
C10 0.039(7) 0.054(8) 0.056(7) 0.001(6) -0.007(6) 0.003(6)
C11 0.036(7) 0.034(6) 0.079(8) 0.030(6) 0.020(8) 0.004(6)
C12 0.042(8) 0.059(9) 0.071(8) -0.039(8) -0.017(8) 0.021(7)

loop_
_atom_type_symbol
_atom_type_description
_atom_type_scat_dispersion_real
_atom_type_scat_dispersion_imag
_atom_type_scat_source
C C 0.0033 0.0016 'International Tables Vol C Tables 4.2.6.8 and 6.1.1.4'
H H 0.0000 0.0000 'International Tables Vol C Tables 4.2.6.8 and 6.1.1.4'
N N 0.0061 0.0033 'International Tables Vol C Tables 4.2.6.8 and 6.1.1.4'
O O 0.0106 0.0060 'International Tables Vol C Tables 4.2.6.8 and 6.1.1.4'
I I -0.4742 1.8119 'International Tables Vol C Tables 4.2.6.8 and 6.1.1.4'

loop_
_geom_angle_atom_site_label_1
_geom_angle_atom_site_label_2
_geom_angle_atom_site_label_3
_geom_angle
C2 N1 C3 107.0(10)
C2 N1 C1 122.0(10)
C3 N1 C1 130.9(10)
C5 N2 C3 118.2(10)
C5 N2 C4 118.1(11)
C3 N2 C4 122.9(11)
C6 N3 C5 113.4(10)
C6 N3 C7 118.5(10)
C5 N3 C7 128.0(11)
C2 N4 C8 105.8(11)
C2 N4 C9 129.0(12)
C8 N4 C9 125.0(11)
N1 C1 H1A 109.5
N1 C1 H1B 109.5
H1A C1 H1B 109.5
N1 C1 H1C 109.5
H1A C1 H1C 109.5
H1B C1 H1C 109.5
N1 C2 N4 113.4(11)
N1 C2 H2 123.3
N4 C2 H2 123.3
N2 C3 N1 129.8(10)
N2 C3 C8 124.0(11)
N1 C3 C8 105.9(11)
N2 C4 H4A 109.5
N2 C4 H4B 109.5
H4A C4 H4B 109.5
N2 C4 H4C 109.5
H4A C4 H4C 109.5
H4B C4 H4C 109.5
O1 C5 N2 121.9(11)
O1 C5 N3 119.7(11)
N2 C5 N3 118.1(11)
N3 C6 H6A 109.5
N3 C6 H6B 109.5
H6A C6 H6B 109.5
N3 C6 H6C 109.5
H6A C6 H6C 109.5
H6B C6 H6C 109.5
O2 C7 N3 120.8(10)
O2 C7 C8 129.0(11)
N3 C7 C8 110.1(10)
N4 C8 C3 107.7(11)
N4 C8 C7 130.8(12)
C3 C8 C7 121.5(11)
N4 C9 C10 113.6(13)
N4 C9 H9A 108.8
C10 C9 H9A 108.8
N4 C9 H9B 108.8
C10 C9 H9B 108.8
H9A C9 H9B 107.7
C11 C10 C9 114.2(14)
C11 C10 H10A 108.7
C9 C10 H10A 108.7
C11 C10 H10B 108.7
C9 C10 H10B 108.7
H10A C10 H10B 107.6
C10 C11 C12 116.3(13)
C10 C11 H11A 108.2
C12 C11 H11A 108.2
C10 C11 H11B 108.2
C12 C11 H11B 108.2
H11A C11 H11B 107.4
C11 C12 H12A 109.5
C11 C12 H12B 109.5
H12A C12 H12B 109.5
C11 C12 H12C 109.5
H12A C12 H12C 109.5
H12B C12 H12C 109.5

loop_
_geom_bond_atom_site_label_1
_geom_bond_atom_site_label_2
_geom_bond_distance
O1 C5 1.241(16)
O2 C7 1.240(14)
N1 C2 1.292(16)
N1 C3 1.400(15)
N1 C1 1.454(13)
N2 C5 1.353(16)
N2 C3 1.356(18)
N2 C4 1.471(15)
N3 C6 1.385(15)
N3 C5 1.398(16)
N3 C7 1.417(15)
N4 C2 1.344(16)
N4 C8 1.374(17)
N4 C9 1.484(18)
C1 H1A 0.9800
C1 H1B 0.9800
C1 H1C 0.9800
C2 H2 0.9500
C3 C8 1.400(17)
C4 H4A 0.9800
C4 H4B 0.9800
C4 H4C 0.9800
C6 H6A 0.9800
C6 H6B 0.9800
C6 H6C 0.9800
C7 C8 1.429(16)
C9 C10 1.55(2)
C9 H9A 0.9900
C9 H9B 0.9900
C10 C11 1.36(2)
C10 H10A 0.9900
C10 H10B 0.9900
C11 C12 1.47(2)
C11 H11A 0.9900
C11 H11B 0.9900
C12 H12A 0.9800
C12 H12B 0.9800
C12 H12C 0.9800

loop_
_geom_torsion_atom_site_label_1
_geom_torsion_atom_site_label_2
_geom_torsion_atom_site_label_3
_geom_torsion_atom_site_label_4
_geom_torsion
C3 N1 C2 N4 -3.7(13)
C1 N1 C2 N4 178.6(10)
C8 N4 C2 N1 1.1(16)
C9 N4 C2 N1 -173.1(14)
C5 N2 C3 N1 -174.7(14)
C4 N2 C3 N1 -6(2)
C5 N2 C3 C8 -2(2)
C4 N2 C3 C8 167.6(15)
C2 N1 C3 N2 178.7(15)
C1 N1 C3 N2 -4(2)
C2 N1 C3 C8 4.7(14)
C1 N1 C3 C8 -177.9(9)
C3 N2 C5 O1 -175.0(14)
C4 N2 C5 O1 15(2)
C3 N2 C5 N3 -1(2)
C4 N2 C5 N3 -170.8(13)
C6 N3 C5 O1 -6(2)
C7 N3 C5 O1 177.7(15)
C6 N3 C5 N2 179.6(13)
C7 N3 C5 N2 4(2)
C6 N3 C7 O2 -1(2)
C5 N3 C7 O2 175.0(14)
C6 N3 C7 C8 -178.7(14)
C5 N3 C7 C8 -3(2)
C2 N4 C8 C3 2.0(18)
C9 N4 C8 C3 176.5(16)
C2 N4 C8 C7 -178.9(16)
C9 N4 C8 C7 -4(3)
N2 C3 C8 N4 -178.5(15)
N1 C3 C8 N4 -4.1(18)
N2 C3 C8 C7 2(2)
N1 C3 C8 C7 176.8(13)
O2 C7 C8 N4 3(3)
N3 C7 C8 N4 -179.0(17)
O2 C7 C8 C3 -177.8(15)
N3 C7 C8 C3 0(2)
C2 N4 C9 C10 94.7(19)
C8 N4 C9 C10 -79(2)
N4 C9 C10 C11 -69.1(17)
C9 C10 C11 C12 174.7(13)
